data_4303960
loop_
_publ_author_name
'P. Fern\'andez'
'A. Sousa-Pedrares'
'J. Romero'
'J. A. Garc\'ia-V\'azquez'
'A. Sousa'
'P. P\'erez-Lourido'

_publ_section_title
;
Zinc(II), Cadmium(II), Mercury(II), and Ethylmercury(II) Complexes of
Phosphinothiol Ligands
;
_journal_name_full 'Inorganic Chemistry'
_journal_page_first 2121
_journal_page_last 2132
_journal_paper_doi 10.1021/ic7005925
_journal_volume 47
_journal_year 2008
_chemical_formula_sum 'C22 H23 Hg2 P S2'
_chemical_formula_weight 783.67
_chemical_name_systematic
; 
 ? 
;
_space_group_IT_number 2
_symmetry_cell_setting triclinic
_symmetry_space_group_name_Hall '-P 1'
_symmetry_space_group_name_H-M 'P -1'
_atom_sites_solution_hydrogens geom
_atom_sites_solution_primary direct
_atom_sites_solution_secondary difmap
_audit_creation_method SHELXL-97
_cell_angle_alpha 110.978(3)
_cell_angle_beta 97.386(3)
_cell_angle_gamma 100.074(3)
_cell_formula_units_Z 2
_cell_length_a 8.7029(17)
_cell_length_b 11.429(2)
_cell_length_c 12.764(3)
_cell_measurement_reflns_used 1000
_cell_measurement_temperature 293(2)
_cell_measurement_theta_max 24.08
_cell_measurement_theta_min 2.68
_cell_volume 1141.6(4)
_computing_cell_refinement 'BRUKER Smart'
_computing_data_collection 'BRUKER Smart'
_computing_structure_refinement 'SHELXL-97 (Sheldrick, 1997)'
_computing_structure_solution 'SHELXS-97 (Sheldrick, 1990)'
_diffrn_ambient_temperature 293(2)
_diffrn_measured_fraction_theta_full 0.984
_diffrn_measured_fraction_theta_max 0.984
_diffrn_measurement_device_type 'Smart-CCD-1000 BRUKER'
_diffrn_measurement_method 'omega scans'
_diffrn_radiation_monochromator graphite
_diffrn_radiation_source 'fine-focus sealed tube'
_diffrn_radiation_type MoK\a
_diffrn_radiation_wavelength 0.71073
_diffrn_reflns_av_R_equivalents 0.0365
_diffrn_reflns_av_sigmaI/netI 0.0525
_diffrn_reflns_limit_h_max 10
_diffrn_reflns_limit_h_min -10
_diffrn_reflns_limit_k_max 13
_diffrn_reflns_limit_k_min -14
_diffrn_reflns_limit_l_max 15
_diffrn_reflns_limit_l_min 0
_diffrn_reflns_number 9744
_diffrn_reflns_theta_full 26.42
_diffrn_reflns_theta_max 26.42
_diffrn_reflns_theta_min 1.75
_exptl_absorpt_coefficient_mu 13.690
_exptl_absorpt_correction_T_max 0.4395
_exptl_absorpt_correction_T_min 0.0652
_exptl_absorpt_correction_type multi-scan
_exptl_crystal_colour Colourless
_exptl_crystal_density_diffrn 2.280
_exptl_crystal_density_method 'not measured'
_exptl_crystal_description Prism
_exptl_crystal_F_000 724
_exptl_crystal_size_max 0.40
_exptl_crystal_size_mid 0.12
_exptl_crystal_size_min 0.06
_refine_diff_density_max 0.871
_refine_diff_density_min -0.943
_refine_diff_density_rms 0.158
_refine_ls_extinction_method none
_refine_ls_goodness_of_fit_ref 1.046
_refine_ls_hydrogen_treatment constr
_refine_ls_matrix_type full
_refine_ls_number_parameters 244
_refine_ls_number_reflns 4608
_refine_ls_number_restraints 0
_refine_ls_restrained_S_all 1.046
_refine_ls_R_factor_all 0.0762
_refine_ls_R_factor_gt 0.0357
_refine_ls_shift/su_max 0.001
_refine_ls_shift/su_mean 0.000
_refine_ls_structure_factor_coef Fsqd
_refine_ls_weighting_details 'calc w=1/[\s^2^(Fo^2^)+(0.0279P)^2^+1.9117P] where P=(Fo^2^+2Fc^2^)/3'
_refine_ls_weighting_scheme calc
_refine_ls_wR_factor_gt 0.0690
_refine_ls_wR_factor_ref 0.0840
_reflns_number_gt 3008
_reflns_number_total 4608
_reflns_threshold_expression >2sigma(I)
_cod_data_source_file ic7005925_08.cif
_cod_data_source_block p167b
_cod_depositor_comments
;
The following automatic conversions were performed:
'_symmetry_cell_setting' value 'Triclinic' changed to 'triclinic'
according to '/home/saulius/struct/CIF-dictionaries/cif_core.dic'
dictionary named 'cif_core.dic' version 2.4.1 from 2010-06-29.

Automatic conversion script
Id: cif_fix_enum 1527 2010-12-29 10:47:43Z saulius 
;
_cod_database_code 4303960

loop_
_symmetry_equiv_pos_as_xyz
'x, y, z'
'-x, -y, -z'

loop_
_atom_site_label
_atom_site_type_symbol
_atom_site_fract_x
_atom_site_fract_y
_atom_site_fract_z
_atom_site_U_iso_or_equiv
_atom_site_adp_type
_atom_site_occupancy
_atom_site_symmetry_multiplicity
_atom_site_calc_flag
_atom_site_refinement_flags
_atom_site_disorder_assembly
_atom_site_disorder_group
Hg1 Hg 0.97606(4) 0.17542(3) 0.56083(3) 0.05411(13) Uani 1 1 d . . .
Hg2 Hg 1.44051(5) 0.01122(3) 0.66388(3) 0.06200(14) Uani 1 1 d . . .
S1 S 0.9207(3) 0.0963(3) 0.7048(2) 0.0657(7) Uani 1 1 d . . .
S2 S 1.3541(3) 0.1286(2) 0.55737(19) 0.0536(6) Uani 1 1 d . . .
P1 P 1.2299(2) 0.33950(19) 0.74201(18) 0.0404(5) Uani 1 1 d . . .
C1 C 1.2342(9) 0.2380(7) 0.8234(6) 0.0418(19) Uani 1 1 d . . .
C2 C 1.1012(9) 0.1372(7) 0.8040(7) 0.0427(19) Uani 1 1 d . . .
C3 C 1.1100(11) 0.0625(8) 0.8689(8) 0.058(2) Uani 1 1 d . . .
H3 H 1.0234 -0.0050 0.8560 0.070 Uiso 1 1 calc R . .
C4 C 1.2435(11) 0.0849(8) 0.9524(8) 0.060(2) Uani 1 1 d . . .
H4 H 1.2444 0.0355 0.9965 0.072 Uiso 1 1 calc R . .
C5 C 1.3732(11) 0.1809(9) 0.9685(8) 0.059(2) Uani 1 1 d . . .
H5 H 1.4642 0.1958 1.0229 0.071 Uiso 1 1 calc R . .
C6 C 1.3702(10) 0.2558(8) 0.9046(7) 0.052(2) Uani 1 1 d . . .
H6 H 1.4604 0.3196 0.9156 0.062 Uiso 1 1 calc R . .
C7 C 1.4356(9) 0.3763(7) 0.7267(7) 0.0408(19) Uani 1 1 d . . .
C8 C 1.4851(9) 0.2814(7) 0.6431(7) 0.0430(19) Uani 1 1 d . . .
C9 C 1.6409(10) 0.3087(9) 0.6265(8) 0.060(2) Uani 1 1 d . . .
H9 H 1.6749 0.2461 0.5711 0.072 Uiso 1 1 calc R . .
C10 C 1.7448(10) 0.4263(10) 0.6904(9) 0.068(3) Uani 1 1 d . . .
H10 H 1.8481 0.4424 0.6783 0.082 Uiso 1 1 calc R . .
C11 C 1.6960(10) 0.5202(8) 0.7724(8) 0.057(2) Uani 1 1 d . . .
H11 H 1.7658 0.5999 0.8157 0.068 Uiso 1 1 calc R . .
C12 C 1.5434(9) 0.4948(8) 0.7896(7) 0.048(2) Uani 1 1 d . . .
H12 H 1.5109 0.5587 0.8448 0.057 Uiso 1 1 calc R . .
C13 C 1.2078(9) 0.4940(7) 0.8429(7) 0.0428(19) Uani 1 1 d . . .
C14 C 1.1855(9) 0.5845(8) 0.7977(8) 0.053(2) Uani 1 1 d . . .
H14 H 1.1860 0.5656 0.7206 0.064 Uiso 1 1 calc R . .
C15 C 1.1625(11) 0.7033(8) 0.8658(9) 0.062(3) Uani 1 1 d . . .
H15 H 1.1515 0.7649 0.8354 0.074 Uiso 1 1 calc R . .
C16 C 1.1562(11) 0.7281(9) 0.9780(10) 0.067(3) Uani 1 1 d . . .
H16 H 1.1405 0.8071 1.0242 0.081 Uiso 1 1 calc R . .
C17 C 1.1729(11) 0.6373(9) 1.0231(9) 0.067(3) Uani 1 1 d . . .
H17 H 1.1660 0.6544 1.0991 0.080 Uiso 1 1 calc R . .
C18 C 1.2002(9) 0.5195(8) 0.9555(7) 0.051(2) Uani 1 1 d . . .
H18 H 1.2132 0.4587 0.9864 0.061 Uiso 1 1 calc R . .
C19 C 0.9650(13) 0.2301(11) 0.4208(8) 0.076(3) Uani 1 1 d . . .
H19A H 0.9571 0.1548 0.3519 0.092 Uiso 1 1 calc R . .
H19B H 0.8687 0.2604 0.4119 0.092 Uiso 1 1 calc R . .
C20 C 1.0977(19) 0.3280(16) 0.4303(14) 0.164(7) Uani 1 1 d . . .
H20A H 1.0846 0.3475 0.3630 0.246 Uiso 1 1 calc R . .
H20B H 1.1937 0.2984 0.4375 0.246 Uiso 1 1 calc R . .
H20C H 1.1046 0.4042 0.4967 0.246 Uiso 1 1 calc R . .
C21 C 1.5155(16) -0.0901(12) 0.7615(10) 0.100(4) Uani 1 1 d . . .
H21A H 1.6149 -0.0377 0.8142 0.119 Uiso 1 1 calc R . .
H21B H 1.4370 -0.0998 0.8072 0.119 Uiso 1 1 calc R . .
C22 C 1.539(2) -0.2127(15) 0.7006(13) 0.164(8) Uani 1 1 d . . .
H22A H 1.5721 -0.2500 0.7534 0.246 Uiso 1 1 calc R . .
H22B H 1.6196 -0.2048 0.6572 0.246 Uiso 1 1 calc R . .
H22C H 1.4408 -0.2670 0.6493 0.246 Uiso 1 1 calc R . .

loop_
_atom_site_aniso_label
_atom_site_aniso_U_11
_atom_site_aniso_U_22
_atom_site_aniso_U_33
_atom_site_aniso_U_23
_atom_site_aniso_U_13
_atom_site_aniso_U_12
Hg1 0.0511(2) 0.0575(2) 0.0505(2) 0.01890(18) 0.00324(15) 0.01477(16)
Hg2 0.0800(3) 0.0478(2) 0.0609(3) 0.02389(19) 0.0144(2) 0.01636(19)
S1 0.0452(12) 0.0731(17) 0.0759(17) 0.0385(14) 0.0016(11) -0.0058(12)
S2 0.0631(13) 0.0402(12) 0.0489(13) 0.0088(10) 0.0046(11) 0.0142(10)
P1 0.0417(11) 0.0357(11) 0.0401(12) 0.0139(9) 0.0054(9) 0.0046(9)
C1 0.046(4) 0.037(4) 0.041(5) 0.013(4) 0.011(4) 0.008(4)
C2 0.048(5) 0.038(4) 0.042(5) 0.015(4) 0.010(4) 0.011(4)
C3 0.072(6) 0.045(5) 0.055(6) 0.021(5) 0.018(5) 0.005(5)
C4 0.079(7) 0.048(5) 0.055(6) 0.023(5) 0.012(5) 0.018(5)
C5 0.066(6) 0.063(6) 0.050(6) 0.025(5) 0.002(5) 0.020(5)
C6 0.054(5) 0.042(5) 0.050(5) 0.011(4) -0.001(4) 0.009(4)
C7 0.052(5) 0.034(4) 0.042(5) 0.017(4) 0.018(4) 0.014(4)
C8 0.046(4) 0.042(5) 0.042(5) 0.016(4) 0.005(4) 0.015(4)
C9 0.057(5) 0.065(6) 0.065(6) 0.026(5) 0.018(5) 0.027(5)
C10 0.043(5) 0.072(7) 0.092(8) 0.035(6) 0.015(5) 0.014(5)
C11 0.058(5) 0.042(5) 0.067(6) 0.026(5) 0.002(5) -0.001(4)
C12 0.048(5) 0.039(5) 0.044(5) 0.008(4) 0.002(4) 0.001(4)
C13 0.038(4) 0.034(4) 0.049(5) 0.013(4) 0.000(4) 0.004(3)
C14 0.051(5) 0.057(6) 0.057(6) 0.026(5) 0.016(4) 0.013(4)
C15 0.074(6) 0.040(5) 0.080(7) 0.029(5) 0.020(5) 0.020(5)
C16 0.071(6) 0.038(5) 0.089(8) 0.012(5) 0.027(6) 0.021(5)
C17 0.078(7) 0.054(6) 0.066(6) 0.015(5) 0.033(5) 0.016(5)
C18 0.055(5) 0.047(5) 0.056(6) 0.023(4) 0.022(4) 0.011(4)
C19 0.083(7) 0.103(9) 0.050(6) 0.041(6) 0.007(5) 0.021(7)
C20 0.152(14) 0.22(2) 0.168(16) 0.164(16) 0.013(12) 0.004(13)
C21 0.145(11) 0.101(10) 0.084(9) 0.059(8) 0.027(8) 0.054(9)
C22 0.30(2) 0.152(15) 0.146(14) 0.111(13) 0.112(15) 0.158(16)

loop_
_atom_type_symbol
_atom_type_description
_atom_type_scat_dispersion_real
_atom_type_scat_dispersion_imag
_atom_type_scat_source
C C 0.0033 0.0016 'International Tables Vol C Tables 4.2.6.8 and 6.1.1.4'
H H 0.0000 0.0000 'International Tables Vol C Tables 4.2.6.8 and 6.1.1.4'
P P 0.1023 0.0942 'International Tables Vol C Tables 4.2.6.8 and 6.1.1.4'
S S 0.1246 0.1234 'International Tables Vol C Tables 4.2.6.8 and 6.1.1.4'
Hg Hg -2.3894 9.2266 'International Tables Vol C Tables 4.2.6.8 and 6.1.1.4'

loop_
_geom_angle_atom_site_label_1
_geom_angle_atom_site_label_2
_geom_angle_atom_site_label_3
_geom_angle
_geom_angle_site_symmetry_1
_geom_angle_site_symmetry_3
_geom_angle_publ_flag
C19 Hg1 S1 166.2(3) . . ?
C19 Hg1 P1 111.6(3) . . ?
S1 Hg1 P1 80.27(7) . . ?
C21 Hg2 S2 178.7(3) . . ?
C2 S1 Hg1 107.2(3) . . ?
C8 S2 Hg2 98.0(3) . . ?
C1 P1 C7 103.0(4) . . ?
C1 P1 C13 105.2(4) . . ?
C7 P1 C13 103.2(3) . . ?
C1 P1 Hg1 97.9(2) . . ?
C7 P1 Hg1 123.9(3) . . ?
C13 P1 Hg1 120.4(2) . . ?
C6 C1 C2 118.6(8) . . ?
C6 C1 P1 121.1(6) . . ?
C2 C1 P1 120.3(6) . . ?
C3 C2 C1 118.1(8) . . ?
C3 C2 S1 115.9(6) . . ?
C1 C2 S1 126.0(6) . . ?
C4 C3 C2 122.5(8) . . ?
C5 C4 C3 118.8(9) . . ?
C4 C5 C6 120.4(9) . . ?
C5 C6 C1 121.4(8) . . ?
C12 C7 C8 118.6(7) . . ?
C12 C7 P1 123.9(6) . . ?
C8 C7 P1 117.5(6) . . ?
C9 C8 C7 118.7(7) . . ?
C9 C8 S2 119.8(6) . . ?
C7 C8 S2 121.5(6) . . ?
C10 C9 C8 121.3(8) . . ?
C9 C10 C11 120.0(8) . . ?
C12 C11 C10 119.3(8) . . ?
C11 C12 C7 122.0(8) . . ?
C18 C13 C14 119.5(8) . . ?
C18 C13 P1 124.0(7) . . ?
C14 C13 P1 116.2(7) . . ?
C13 C14 C15 121.0(9) . . ?
C16 C15 C14 119.0(9) . . ?
C15 C16 C17 120.6(9) . . ?
C16 C17 C18 120.3(9) . . ?
C13 C18 C17 119.5(9) . . ?
C20 C19 Hg1 114.3(8) . . ?
C22 C21 Hg2 116.7(9) . . ?

loop_
_geom_bond_atom_site_label_1
_geom_bond_atom_site_label_2
_geom_bond_distance
_geom_bond_site_symmetry_2
_geom_bond_publ_flag
Hg1 C19 2.091(10) . ?
Hg1 S1 2.386(3) . ?
Hg1 P1 2.807(2) . ?
Hg2 C21 2.100(11) . ?
Hg2 S2 2.368(2) . ?
S1 C2 1.760(8) . ?
S2 C8 1.778(8) . ?
P1 C1 1.815(8) . ?
P1 C7 1.818(8) . ?
P1 C13 1.835(8) . ?
C1 C6 1.402(11) . ?
C1 C2 1.408(10) . ?
C2 C3 1.391(11) . ?
C3 C4 1.390(12) . ?
C4 C5 1.366(12) . ?
C5 C6 1.379(12) . ?
C7 C12 1.394(10) . ?
C7 C8 1.399(10) . ?
C8 C9 1.397(11) . ?
C9 C10 1.375(12) . ?
C10 C11 1.377(12) . ?
C11 C12 1.372(11) . ?
C13 C18 1.373(11) . ?
C13 C14 1.381(11) . ?
C14 C15 1.391(12) . ?
C15 C16 1.367(13) . ?
C16 C17 1.374(13) . ?
C17 C18 1.395(12) . ?
C19 C20 1.419(16) . ?
C21 C22 1.402(16) . ?
